data_2000005
loop_
_publ_author_name
'Yonezawa, S.'
'Leblanc, M.'
'Guesdon, A.'
'Alexandre, C.'

_publ_section_title
' 1-(5-Methanesulfinyl-2,2,6-trimethyl-3a,3b,4,5,6,8a-hexahydro-1,3,8-trioxacyclopenta[a]inden-5-yl)hexan-1-ol'
_journal_issue 12
_journal_name_full
;
 Acta Crystallographica, Section C: Crystal Structure Communications
;
_journal_page_first 1986
_journal_page_last 1987
_journal_paper_doi 10.1107/s0108270198008804
_journal_volume 54
_journal_year 1998
_chemical_formula_sum 'C19 H32 O5 S'
_space_group_IT_number 19
_symmetry_cell_setting orthorhombic
_symmetry_Int_Tables_number 19
_symmetry_space_group_name_Hall 'P 2ac 2ab'
_symmetry_space_group_name_H-M 'P 21 21 21'
_cell_angle_alpha 90
_cell_angle_beta 90
_cell_angle_gamma 90
_cell_formula_units_Z 4
_cell_length_a 7.150(2)
_cell_length_b 10.284(2)
_cell_length_c 27.726(2)
_cell_volume 2038.709
_diffrn_ambient_temperature ?
_exptl_crystal_colour colorless
_exptl_crystal_density_diffrn 1.214
_exptl_crystal_description prism
_exptl_crystal_preparation ether
_refine_ls_R_factor_gt 0.0392
_refine_ls_wR_factor_gt 0.0392
_cod_original_formula_sum 'C19 H32 O5 S1'
_cod_database_code 2000005

loop_
_symmetry_equiv_pos_site_id
_symmetry_equiv_pos_as_xyz
1 x,y,z
2 1/2-x,-y,1/2+z
3 -x,1/2+y,1/2-z
4 1/2+x,1/2-y,-z

loop_
_atom_site_label
_atom_site_type_symbol
_atom_site_fract_x
_atom_site_fract_y
_atom_site_fract_z
S1 S -0.0254(1) 0.88951(7) 0.23189(2)
O1 O -0.1325(4) 0.9226(3) -0.02495(8)
O2 O -0.1652(3) 0.9894(2) 0.21445(7)
O3 O -0.3292(4) 0.9386(3) 0.03780(8)
O4 O 0.2678(3) 0.7115(2) 0.23563(7)
H1 H 0.2527(55) 0.6446(16) 0.2512(6)
O5 O 0.1217(3) 0.8909(3) 0.02732(8)
C1 C -0.0557(5) 0.8433(4) 0.0100(1)
H2 H -0.0431(5) 0.7542(4) -0.00209(10)
C2 C -0.1939(5) 0.8481(3) 0.0525(1)
H3 H -0.2502(5) 0.7626(3) 0.05817(10)
C3 C -0.0779(4) 0.8922(3) 0.09654(9)
H4 H -0.1245(4) 0.9764(3) 0.10794(9)
C4 C 0.1148(4) 0.9088(3) 0.0766(1)
C5 C 0.2590(4) 0.9304(3) 0.10573(11)
H5 H 0.3808(4) 0.9376(3) 0.09433(11)
C6 C 0.2111(4) 0.9424(3) 0.1589(1)
H6 H 0.1338(4) 1.0206(3) 0.16195(10)
C7 C 0.0851(4) 0.8257(3) 0.17555(9)
C8 C -0.0704(4) 0.7974(3) 0.13856(9)
H7 H -0.0525(4) 0.7103(3) 0.12590(9)
H8 H -0.1900(4) 0.7989(3) 0.15504(9)
C9 C 0.1845(4) 0.6967(3) 0.18873(9)
H9 H 0.0886(4) 0.6289(3) 0.19112(9)
C10 C 0.3314(5) 0.6504(3) 0.1528(1)
H10 H 0.4389(5) 0.7078(3) 0.15396(10)
H11 H 0.2801(5) 0.6538(3) 0.1204(1)
C11 C 0.3936(5) 0.5114(3) 0.1640(2)
H12 H 0.4074(5) 0.5025(3) 0.19860(12)
H13 H 0.2958(5) 0.4521(3) 0.15378(12)
C12 C 0.5746(6) 0.4713(4) 0.14020(14)
H14 H 0.6742(6) 0.5280(4) 0.15122(14)
H15 H 0.5630(6) 0.4819(4) 0.10557(14)
C13 C 0.6264(7) 0.3311(4) 0.1513(2)
H16 H 0.6116(7) 0.3169(4) 0.1856(2)
H17 H 0.5382(7) 0.2747(4) 0.1349(2)
C14 C 0.8183(8) 0.2913(5) 0.1374(2)
H18 H 0.8811(42) 0.2910(26) 0.1068(5)
H19 H 0.8699(49) 0.3586(21) 0.1574(8)
H20 H 0.8349(56) 0.2086(13) 0.1528(8)
C15 C 0.3854(5) 0.9661(3) 0.1900(2)
H21 H 0.3506(43) 0.9771(26) 0.2232(4)
H22 H 0.4741(37) 0.8964(22) 0.1874(10)
H23 H 0.4406(44) 1.0450(16) 0.1782(10)
C16 C -0.2650(6) 1.0080(4) -0.0036(2)
C17 C -0.174(1) 1.1329(5) 0.0101(3)
H24 H -0.2690(35) 1.1856(32) 0.0248(9)
H25 H -0.0817(31) 1.1103(33) 0.0339(8)
H26 H -0.1157(35) 1.1805(33) -0.0155(9)
C18 C -0.4261(7) 1.0236(5) -0.03655(15)
H27 H -0.5290(33) 1.0708(23) -0.0228(11)
H28 H -0.3777(43) 1.0704(21) -0.0638(7)
H29 H -0.4683(45) 0.9393(16) -0.0468(10)
C19 C -0.1642(5) 0.7532(3) 0.2505(2)
H30 H -0.0790(33) 0.6941(23) 0.2659(8)
H31 H -0.2505(30) 0.7866(28) 0.2740(7)
H32 H -0.2319(33) 0.7082(27) 0.2257(9)

loop_
_atom_type_symbol
_atom_type_radius_bond
C 0.68
H 0.23
O 0.68
S 1.02
